data_7224794
loop_
_publ_author_name
'Zielinski, Witold'
'Katrusiak, Andrzej'

_publ_section_title
;
 Pressure-induced preference for solvation of 5,6-dimethylbenzimidazole
;
_journal_issue 18
_journal_name_full CrystEngComm
_journal_page_first 3211
_journal_paper_doi 10.1039/C6CE00419A
_journal_volume 18
_journal_year 2016
_chemical_formula_moiety 'C H4 O, C9 H10 N2'
_chemical_formula_sum 'C10 H14 N2 O'
_chemical_formula_weight 178.23
_chemical_name_common '5,6-dimethylbenzimidazole methanol solvate'
_chemical_name_systematic '5,6-dimethylbenzimidazole methanol solvate'
_space_group_crystal_system triclinic
_space_group_IT_number 2
_space_group_name_Hall '-P 1'
_space_group_name_H-M_alt 'P -1'
_symmetry_space_group_name_Hall '-P 1'
_symmetry_space_group_name_H-M 'P -1'
_atom_sites_solution_hydrogens geom
_atom_sites_solution_primary direct
_audit_creation_date 2016-03-29
_audit_creation_method
;
Olex2 1.2
(compiled 2016.02.19 svn.r3266 for OlexSys, GUI svn.r5155)
;
_audit_update_record
;
2016-03-29 deposited with the CCDC.
2016-04-01 downloaded from the CCDC.
;
_cell_angle_alpha 115.903(19)
_cell_angle_beta 94.821(18)
_cell_angle_gamma 90.068(19)
_cell_formula_units_Z 2
_cell_length_a 10.007(3)
_cell_length_b 7.0202(14)
_cell_length_c 6.5889(12)
_cell_measurement_reflns_used 641
_cell_measurement_temperature 296
_cell_measurement_theta_max 25.3800
_cell_measurement_theta_min 3.2030
_cell_volume 414.53(18)
_computing_cell_refinement
;
CrysAlisPro, Agilent Technologies,
Version 1.171.37.31 (release 14-01-2014 CrysAlis171 .NET)
(compiled Jan 14 2014,18:38:05)
;
_computing_data_collection
;
CrysAlisPro, Agilent Technologies,
Version 1.171.37.31 (release 14-01-2014 CrysAlis171 .NET)
(compiled Jan 14 2014,18:38:05)
;
_computing_data_reduction
;
CrysAlisPro, Agilent Technologies,
Version 1.171.37.31 (release 14-01-2014 CrysAlis171 .NET)
(compiled Jan 14 2014,18:38:05)
;
_computing_molecular_graphics 'Olex2 (Dolomanov et al., 2009)'
_computing_publication_material 'Olex2 (Dolomanov et al., 2009)'
_computing_structure_refinement 'ShelXL (Sheldrick, 2015)'
_computing_structure_solution 'ShelXS (Sheldrick, 2008)'
_diffrn_ambient_temperature 296
_diffrn_detector 'CCD plate'
_diffrn_detector_area_resol_mean 16.1544
_diffrn_detector_type Eos
_diffrn_measured_fraction_theta_full 0.262
_diffrn_measured_fraction_theta_max 0.235
_diffrn_measurement_details
;
  1 omega    1.00   33.25   0.7500   28.0000
omega____ theta____ kappa____ phi______ frames
    -       15.7462  -53.0000   17.0000 43

  2 omega   29.00   78.50   0.7500   28.0000
omega____ theta____ kappa____ phi______ frames
    -       15.7462 -134.0000 -123.0000 66

  3 omega  -42.00   -6.00   0.7500   28.0000
omega____ theta____ kappa____ phi______ frames
    -       15.7462  -19.0000 -120.0000 48

  4 omega  -15.00   39.00   0.7500   28.0000
omega____ theta____ kappa____ phi______ frames
    -       15.7462  -39.0000 -167.0000 72

  5 omega  -29.00   -2.00   0.7500   28.0000
omega____ theta____ kappa____ phi______ frames
    -       15.7462  114.0000  -44.0000 36

  6 omega  -26.00    1.00   0.7500   28.0000
omega____ theta____ kappa____ phi______ frames
    -      -16.6837   19.0000 -180.0000 36

  7 omega  -37.00    3.50   0.7500   28.0000
omega____ theta____ kappa____ phi______ frames
    -      -16.6837   53.0000  -17.0000 54

  8 omega   -6.00   24.00   0.7500   28.0000
omega____ theta____ kappa____ phi______ frames
    -      -16.6837  -97.0000   35.0000 40

  9 omega  -44.25   42.00   0.7500   28.0000
omega____ theta____ kappa____ phi______ frames
    -       15.7462  -37.0000   30.0000 115

 10 omega  -47.00   -3.50   0.7500   28.0000
omega____ theta____ kappa____ phi______ frames
    -       15.7462  134.0000  123.0000 58

 11 omega  -10.00   34.25   0.7500   28.0000
omega____ theta____ kappa____ phi______ frames
    -       15.7462   37.0000  150.0000 59

 12 omega  -80.00   -3.50   0.7500   28.0000
omega____ theta____ kappa____ phi______ frames
    -      -16.6837  134.0000  -56.0000 102
;
_diffrn_measurement_device 'four-circle diffractometer'
_diffrn_measurement_device_type 'Xcalibur, Eos'
_diffrn_measurement_method '\w scans'
_diffrn_orient_matrix_UB_11 -0.0342737000
_diffrn_orient_matrix_UB_12 0.0309177000
_diffrn_orient_matrix_UB_13 0.0582974000
_diffrn_orient_matrix_UB_21 0.0181260000
_diffrn_orient_matrix_UB_22 -0.0788279000
_diffrn_orient_matrix_UB_23 0.0362600000
_diffrn_orient_matrix_UB_31 0.1137824000
_diffrn_orient_matrix_UB_32 0.0739519000
_diffrn_orient_matrix_UB_33 0.0188554000
_diffrn_radiation_monochromator graphite
_diffrn_radiation_probe x-ray
_diffrn_radiation_type MoK\a
_diffrn_radiation_wavelength 0.71073
_diffrn_reflns_av_R_equivalents 0.0388
_diffrn_reflns_av_unetI/netI 0.0450
_diffrn_reflns_Laue_measured_fraction_full 0.262
_diffrn_reflns_Laue_measured_fraction_max 0.235
_diffrn_reflns_limit_h_max 7
_diffrn_reflns_limit_h_min -8
_diffrn_reflns_limit_k_max 7
_diffrn_reflns_limit_k_min -8
_diffrn_reflns_limit_l_max 7
_diffrn_reflns_limit_l_min -7
_diffrn_reflns_number 2019
_diffrn_reflns_point_group_measured_fraction_full 0.262
_diffrn_reflns_point_group_measured_fraction_max 0.235
_diffrn_reflns_theta_full 26.000
_diffrn_reflns_theta_max 27.500
_diffrn_reflns_theta_min 3.229
_diffrn_source 'Enhance (Mo) X-ray Source'
_exptl_absorpt_coefficient_mu 0.094
_exptl_absorpt_correction_T_max 1.00000
_exptl_absorpt_correction_T_min 0.01010
_exptl_absorpt_correction_type multi-scan
_exptl_absorpt_process_details
;
CrysAlisPro, Agilent Technologies,
Version 1.171.37.31 (release 14-01-2014 CrysAlis171 .NET)
(compiled Jan 14 2014,18:38:05)
Empirical absorption correction using spherical harmonics,
 implemented in SCALE3 ABSPACK scaling algorithm.
;
_exptl_crystal_colour 'clear colourless'
_exptl_crystal_colour_lustre clear
_exptl_crystal_colour_primary colourless
_exptl_crystal_density_diffrn 1.428
_exptl_crystal_description plate
_exptl_crystal_F_000 192
_exptl_crystal_size_max 0.4
_exptl_crystal_size_mid 0.4
_exptl_crystal_size_min 0.3
_refine_diff_density_max 0.163
_refine_diff_density_min -0.147
_refine_diff_density_rms 0.044
_refine_ls_extinction_method none
_refine_ls_goodness_of_fit_ref 1.065
_refine_ls_hydrogen_treatment constr
_refine_ls_matrix_type full
_refine_ls_number_parameters 110
_refine_ls_number_reflns 449
_refine_ls_number_restraints 186
_refine_ls_restrained_S_all 0.874
_refine_ls_R_factor_all 0.0896
_refine_ls_R_factor_gt 0.0525
_refine_ls_shift/su_max 0.000
_refine_ls_shift/su_mean 0.000
_refine_ls_structure_factor_coef Fsqd
_refine_ls_weighting_details 'w=1/[\s^2^(Fo^2^)+(0.0910P)^2^+0.2100P] where P=(Fo^2^+2Fc^2^)/3'
_refine_ls_weighting_scheme calc
_refine_ls_wR_factor_gt 0.1324
_refine_ls_wR_factor_ref 0.1587
_reflns_Friedel_coverage 0.000
_reflns_number_gt 312
_reflns_number_total 449
_reflns_threshold_expression 'I > 2\s(I)'
_cod_data_source_file c6ce00419a2.cif
_cod_data_source_block dMBzIm_MeOH_2_19GPa
_cod_depositor_comments 'Adding full bibliography for 7224786--7224795.cif.'
_cod_original_cell_volume 414.53(17)
_cod_database_code 7224794
_chemical_oxdiff_formula 'C10 H14 N2 O1'
_shelx_space_group_comment
;
The symmetry employed for this shelxl refinement is uniquely defined
by the following loop, which should always be used as a source of
symmetry information in preference to the above space-group names.
They are only intended as comments.
;
_reflns_odcompleteness_completeness 27.51
_reflns_odcompleteness_iscentric 1
_reflns_odcompleteness_theta 25.30
_olex2_refinement_description
;
1. Fixed Uiso
 At 1.2 times of:
  All C(H) groups, All N(H) groups
 At 1.5 times of:
  All C(H,H,H) groups, All O(H) groups
2. Rigid bond restraints
 O1, N1, N3, C2, C4, C5, C6, C7, C8, C9, C10, C11, C12
 with sigma for 1-2 distances of 0.01 and sigma for 1-3 distances of 0.01
3. Uiso/Uaniso restraints and constraints
O1 \\sim N1 \\sim N3 \\sim C2 \\sim C4 \\sim C5 \\sim C6 \\sim C7 \\sim C8
\\sim C9 \\sim C10 \\sim C11 \\sim C12: within 2A with sigma of 0.04 and sigma
for terminal atoms of 0.08
Uanis(N1) \\sim Ueq, Uanis(N3) \\sim Ueq, Uanis(C9) \\sim Ueq, Uanis(C2) \\sim
Ueq, Uanis(C8) \\sim Ueq, Uanis(C4) \\sim Ueq, Uanis(C7) \\sim Ueq, Uanis(C5)
\\sim Ueq, Uanis(C6) \\sim Ueq, Uanis(C10) \\sim Ueq, Uanis(C11) \\sim Ueq,
Uanis(O1) \\sim Ueq, Uanis(C12) \\sim Ueq: with sigma of 0.01 and sigma for
terminal atoms of 0.01
4.a Aromatic/amide H refined with riding coordinates:
 N1(H1), C2(H2), C4(H4), C7(H7)
4.b Fitted hexagon refined as free rotating group:
 C8(C9,C4,C5,C6,C7)
4.c Idealised Me refined as rotating group:
 C10(H10A,H10B,H10C), C11(H11A,H11B,H11C), C12(H12A,H12B,H12C)
4.d Idealised tetrahedral OH refined as rotating group:
 O1(H1A)
;
_shelx_shelxl_version_number 2014/7
_olex2_submission_special_instructions 'No special instructions were received'

loop_
_space_group_symop_operation_xyz
'x, y, z'
'-x, -y, -z'

loop_
_atom_site_label
_atom_site_type_symbol
_atom_site_fract_x
_atom_site_fract_y
_atom_site_fract_z
_atom_site_U_iso_or_equiv
_atom_site_adp_type
_atom_site_occupancy
_atom_site_site_symmetry_order
_atom_site_calc_flag
_atom_site_refinement_flags_posn
_atom_site_refinement_flags_adp
O1 O 0.5777(12) 0.7042(8) 0.6647(10) 0.039(4) Uani 1 1 d . U
H1A H 0.6150 0.8192 0.6970 0.059 Uiso 1 1 calc GR .
N1 N 0.6973(13) 0.3541(10) 0.6565(10) 0.028(4) Uani 1 1 d . U
H1 H 0.6688 0.4558 0.6272 0.034 Uiso 1 1 calc R .
N3 N 0.6946(13) 0.0653(9) 0.7172(10) 0.026(3) Uani 1 1 d . U
C2 C 0.6209(17) 0.2032(12) 0.6721(13) 0.033(4) Uani 1 1 d . U
H2 H 0.5276 0.1962 0.6536 0.039 Uiso 1 1 calc R .
C8 C 0.8265(7) 0.3160(7) 0.6953(7) 0.025(3) Uani 1 1 d . U
C9 C 0.8266(7) 0.1356(7) 0.7321(7) 0.024(3) Uani 1 1 d G U
C4 C 0.9474(8) 0.0564(6) 0.7750(7) 0.020(3) Uani 1 1 d G U
H4 H 0.9475 -0.0643 0.7996 0.023 Uiso 1 1 calc R .
C5 C 1.0682(7) 0.1577(7) 0.7809(7) 0.022(3) Uani 1 1 d G U
C6 C 1.0680(7) 0.3382(7) 0.7441(8) 0.022(3) Uani 1 1 d G U
C7 C 0.9472(8) 0.4173(6) 0.7012(7) 0.023(3) Uani 1 1 d G U
H7 H 0.9471 0.5380 0.6766 0.028 Uiso 1 1 calc R .
C10 C 1.1960(14) 0.0740(11) 0.8368(12) 0.031(5) Uani 1 1 d . U
H10A H 1.2328 0.1681 0.9873 0.046 Uiso 1 1 calc GR .
H10B H 1.2589 0.0638 0.7306 0.046 Uiso 1 1 calc GR .
H10C H 1.1784 -0.0639 0.8283 0.046 Uiso 1 1 calc GR .
C11 C 1.1969(18) 0.4408(12) 0.7415(14) 0.033(4) Uani 1 1 d . U
H11A H 1.2438 0.3448 0.6181 0.050 Uiso 1 1 calc GR .
H11B H 1.2508 0.4772 0.8819 0.050 Uiso 1 1 calc GR .
H11C H 1.1796 0.5669 0.7228 0.050 Uiso 1 1 calc GR .
C12 C 0.4900(19) 0.7269(14) 0.8265(15) 0.045(5) Uani 1 1 d . U
H12A H 0.4568 0.5895 0.8024 0.068 Uiso 1 1 calc GR .
H12B H 0.4161 0.8092 0.8135 0.068 Uiso 1 1 calc GR .
H12C H 0.5366 0.7974 0.9752 0.068 Uiso 1 1 calc GR .

loop_
_atom_site_aniso_label
_atom_site_aniso_U_11
_atom_site_aniso_U_22
_atom_site_aniso_U_33
_atom_site_aniso_U_23
_atom_site_aniso_U_13
_atom_site_aniso_U_12
O1 0.044(9) 0.029(3) 0.042(3) 0.013(2) 0.001(5) 0.010(4)
N1 0.028(8) 0.027(3) 0.033(4) 0.017(3) -0.002(5) 0.004(4)
N3 0.028(7) 0.027(3) 0.028(3) 0.015(2) 0.003(5) 0.005(4)
C2 0.029(8) 0.028(4) 0.038(4) 0.013(3) -0.004(5) -0.001(5)
C8 0.020(6) 0.020(3) 0.026(4) 0.005(3) -0.009(5) 0.002(4)
C9 0.023(7) 0.022(3) 0.023(4) 0.008(2) 0.001(5) 0.000(5)
C4 0.025(7) 0.017(3) 0.022(4) 0.013(2) 0.002(5) 0.002(4)
C5 0.021(7) 0.022(4) 0.020(4) 0.007(2) -0.001(5) -0.002(5)
C6 0.022(7) 0.018(4) 0.020(4) 0.004(3) 0.001(5) -0.007(5)
C7 0.027(7) 0.019(4) 0.022(4) 0.008(3) -0.001(5) 0.001(4)
C10 0.024(9) 0.039(4) 0.025(4) 0.012(3) -0.001(5) 0.006(5)
C11 0.030(8) 0.033(4) 0.034(5) 0.011(3) 0.009(6) -0.004(5)
C12 0.042(10) 0.039(5) 0.048(5) 0.014(4) 0.001(6) 0.006(6)

loop_
_atom_type_symbol
_atom_type_description
_atom_type_scat_dispersion_real
_atom_type_scat_dispersion_imag
_atom_type_scat_source
C C 0.0033 0.0016 'International Tables Vol C Tables 4.2.6.8 and 6.1.1.4'
H H 0.0000 0.0000 'International Tables Vol C Tables 4.2.6.8 and 6.1.1.4'
N N 0.0061 0.0033 'International Tables Vol C Tables 4.2.6.8 and 6.1.1.4'
O O 0.0106 0.0060 'International Tables Vol C Tables 4.2.6.8 and 6.1.1.4'

loop_
_geom_angle_atom_site_label_1
_geom_angle_atom_site_label_2
_geom_angle_atom_site_label_3
_geom_angle
C12 O1 H1A 109.5
C2 N1 H1 126.3
C8 N1 H1 126.3
C8 N1 C2 107.3(6)
C2 N3 C9 104.5(11)
N1 C2 H2 123.8
N3 C2 N1 112.4(14)
N3 C2 H2 123.8
N1 C8 C9 107.0(6)
N1 C8 C7 133.0(6)
C9 C8 C7 120.0
C8 C9 N3 108.8(4)
C4 C9 N3 131.2(4)
C4 C9 C8 120.0
C9 C4 H4 120.0
C9 C4 C5 120.0
C5 C4 H4 120.0
C4 C5 C10 118.7(7)
C6 C5 C4 120.0
C6 C5 C10 121.3(7)
C5 C6 C11 119.9(4)
C7 C6 C5 120.0
C7 C6 C11 120.1(4)
C8 C7 H7 120.0
C6 C7 C8 120.0
C6 C7 H7 120.0
C5 C10 H10A 109.5
C5 C10 H10B 109.5
C5 C10 H10C 109.5
H10A C10 H10B 109.5
H10A C10 H10C 109.5
H10B C10 H10C 109.5
C6 C11 H11A 109.5
C6 C11 H11B 109.5
C6 C11 H11C 109.5
H11A C11 H11B 109.5
H11A C11 H11C 109.5
H11B C11 H11C 109.5
O1 C12 H12A 109.5
O1 C12 H12B 109.5
O1 C12 H12C 109.5
H12A C12 H12B 109.5
H12A C12 H12C 109.5
H12B C12 H12C 109.5

loop_
_geom_bond_atom_site_label_1
_geom_bond_atom_site_label_2
_geom_bond_distance
O1 H1A 0.8200
O1 C12 1.39(3)
N1 H1 0.8600
N1 C2 1.35(2)
N1 C8 1.346(11)
N3 C2 1.336(7)
N3 C9 1.390(16)
C2 H2 0.9300
C8 C9 1.3900
C8 C7 1.3900
C9 C4 1.3900
C4 H4 0.9300
C4 C5 1.3900
C5 C6 1.3900
C5 C10 1.493(8)
C6 C7 1.3900
C6 C11 1.48(2)
C7 H7 0.9300
C10 H10A 0.9600
C10 H10B 0.9600
C10 H10C 0.9600
C11 H11A 0.9600
C11 H11B 0.9600
C11 H11C 0.9600
C12 H12A 0.9600
C12 H12B 0.9600
C12 H12C 0.9600

loop_
_geom_torsion_atom_site_label_1
_geom_torsion_atom_site_label_2
_geom_torsion_atom_site_label_3
_geom_torsion_atom_site_label_4
_geom_torsion
N1 C8 C9 N3 -0.6(4)
N1 C8 C9 C4 179.4(4)
N1 C8 C7 C6 -179.2(5)
N3 C9 C4 C5 180.0(6)
C2 N1 C8 C9 0.8(6)
C2 N1 C8 C7 -179.9(5)
C2 N3 C9 C8 0.1(6)
C2 N3 C9 C4 -179.8(4)
C8 N1 C2 N3 -0.7(9)
C8 C9 C4 C5 0.0
C9 N3 C2 N1 0.4(8)
C9 C8 C7 C6 0.0
C9 C4 C5 C6 0.0
C9 C4 C5 C10 177.5(4)
C4 C5 C6 C7 0.0
C4 C5 C6 C11 -177.6(6)
C5 C6 C7 C8 0.0
C7 C8 C9 N3 -180.0(4)
C7 C8 C9 C4 0.0
C10 C5 C6 C7 -177.5(4)
C10 C5 C6 C11 5.0(6)
C11 C6 C7 C8 177.6(6)
